data_7131271
loop_
_publ_author_name
'Mi&#x10d;ov&#xe1;, Romana'
'Rajn&#xe1;k, Cyril'
'Titi&#x161;, J&#xe1;n'
'Samo&#x13e;ov&#xe1;, Erika'
'Zalibera, Michal'
'Bie&#x144;ko, Alina'
'Bo&#x10d;a, Roman'

_publ_section_title
;
 Slow magnetic relaxation in two mononuclear Mn(II) complexes not governed
 by the over-barrier Orbach process.
;
_journal_issue 18
_journal_name_full 'Chemical communications (Cambridge, England)'
_journal_page_first 2612
_journal_page_last 2615
_journal_paper_doi 10.1039/d2cc06510j
_journal_volume 59
_journal_year 2023
_chemical_formula_moiety 'C34 H24 F12 Mn N2 O4'
_chemical_formula_sum 'C34 H24 F12 Mn N2 O4'
_chemical_formula_weight 807.49
_space_group_crystal_system monoclinic
_space_group_IT_number 14
_space_group_name_Hall '-P 2yn'
_space_group_name_H-M_alt 'P 1 21/n 1'
_atom_sites_solution_hydrogens geom
_atom_sites_solution_primary direct
_audit_creation_date 2020-10-15
_audit_creation_method
;
Olex2 1.3
(compiled 2020.07.31 svn.rc2a77460 for OlexSys, GUI svn.r6145)
;
_audit_update_record
;
2022-04-20 deposited with the CCDC.	2023-01-26 downloaded from the CCDC.
;
_cell_angle_alpha 90
_cell_angle_beta 99.269(3)
_cell_angle_gamma 90
_cell_formula_units_Z 2
_cell_length_a 9.1007(3)
_cell_length_b 18.3155(6)
_cell_length_c 10.1535(4)
_cell_measurement_reflns_used 21166
_cell_measurement_temperature 100.0
_cell_measurement_theta_max 72.59
_cell_measurement_theta_min 4.83
_cell_volume 1670.33(10)
_computing_cell_refinement
;
X-Area Recipe 1.33.0.0 (STOE, 2015)
;
_computing_data_collection
;
X-Area Pilatus3_SV 1.31.150.0 (STOE, 2018)
;
_computing_data_reduction
;
X-Area Integrate 1.73.1.0 (STOE, 2018)
X-Area LANA 1.73.2.0 (STOE, 2018)
;
_computing_molecular_graphics 'Olex2 1.3 (Dolomanov et al., 2009)'
_computing_publication_material
;
STOE & Cie GmbH, X-Area, software package for collecting single-crystal or
multi-domain crystal data on STOE area-detector diffractometers, for image 
processing, for the correction and scaling of reflection intensities and 
for outlier rejection, version 1.84, Darmstadt 2018
;
_computing_structure_refinement 'SHELXL 2018/3 (Sheldrick, 2015)'
_computing_structure_solution 'SIR2014  (Burla et al.,  2007)'
_diffrn_ambient_temperature 100
_diffrn_detector 'Pilatus3R 300K'
_diffrn_detector_area_resol_mean 5.81
_diffrn_detector_type 'DECTRIS PILATUS3R 300K'
_diffrn_measured_fraction_theta_full 0.996
_diffrn_measured_fraction_theta_max 0.970
_diffrn_measurement_device 'Eulerian 4-circle diffractometer'
_diffrn_measurement_device_type 'Stoe Stadivari with Xenocs Genix3D Cu HF'
_diffrn_measurement_method '\w scans'
_diffrn_radiation_collimation '0.6 mm diameter'
_diffrn_radiation_monochromator 'Graded multilayer mirror'
_diffrn_radiation_polarisn_norm 270
_diffrn_radiation_type 'Cu K\a'
_diffrn_radiation_wavelength 1.54186
_diffrn_reflns_av_R_equivalents 0.0280
_diffrn_reflns_av_unetI/netI 0.0217
_diffrn_reflns_Laue_measured_fraction_full 0.996
_diffrn_reflns_Laue_measured_fraction_max 0.970
_diffrn_reflns_limit_h_max 10
_diffrn_reflns_limit_h_min -10
_diffrn_reflns_limit_k_max 21
_diffrn_reflns_limit_k_min -14
_diffrn_reflns_limit_l_max 12
_diffrn_reflns_limit_l_min -10
_diffrn_reflns_number 14594
_diffrn_reflns_point_group_measured_fraction_full 0.996
_diffrn_reflns_point_group_measured_fraction_max 0.970
_diffrn_reflns_theta_full 67.686
_diffrn_reflns_theta_max 71.886
_diffrn_reflns_theta_min 4.829
_diffrn_source 'Genix3D Cu HF'
_diffrn_source_current 0.600
_diffrn_source_power 0.030
_diffrn_source_voltage 50
_exptl_absorpt_coefficient_mu 4.216
_exptl_absorpt_correction_T_max 0.3168
_exptl_absorpt_correction_T_min 0.1221
_exptl_absorpt_correction_type multi-scan
_exptl_absorpt_process_details
;
STOE LANA, J. Koziskova, F. Hahn, J. Richter, J. Kozisek, 
Acta Chimica Slovaca, vol. 9, no. 2, 2016, pp. 136 - 140.
;
_exptl_crystal_colour orange
_exptl_crystal_density_diffrn 1.606
_exptl_crystal_description fragment
_exptl_crystal_F_000 814
_exptl_crystal_size_max 0.25
_exptl_crystal_size_mid 0.16
_exptl_crystal_size_min 0.08
_refine_diff_density_max 0.249
_refine_diff_density_min -0.360
_refine_diff_density_rms 0.054
_refine_ls_extinction_method none
_refine_ls_goodness_of_fit_ref 1.037
_refine_ls_hydrogen_treatment constr
_refine_ls_matrix_type full
_refine_ls_number_parameters 241
_refine_ls_number_reflns 3181
_refine_ls_number_restraints 0
_refine_ls_restrained_S_all 1.037
_refine_ls_R_factor_all 0.0427
_refine_ls_R_factor_gt 0.0351
_refine_ls_shift/su_max 0.000
_refine_ls_shift/su_mean 0.000
_refine_ls_structure_factor_coef Fsqd
_refine_ls_weighting_details 'w=1/[\s^2^(Fo^2^)+(0.0560P)^2^+0.5712P] where P=(Fo^2^+2Fc^2^)/3'
_refine_ls_weighting_scheme calc
_refine_ls_wR_factor_gt 0.0891
_refine_ls_wR_factor_ref 0.0936
_reflns_Friedel_coverage 0.000
_reflns_number_gt 2778
_reflns_number_total 3181
_reflns_threshold_expression 'I > 2\s(I)'
_cod_data_source_file d2cc06510j2.cif
_cod_data_source_block rm40
_cod_depositor_comments 'Adding full bibliography for 7131271--7131272.cif.'
_cod_database_code 7131271
_shelx_shelxl_version_number 2018/3
_shelx_space_group_comment
;
The symmetry employed for this shelxl refinement is uniquely defined
by the following loop, which should always be used as a source of
symmetry information in preference to the above space-group names.
They are only intended as comments.
;
_shelx_estimated_absorpt_t_max 0.729
_shelx_estimated_absorpt_t_min 0.419
_olex2_refinement_description
;
1. Fixed Uiso
 At 1.2 times of:
  All C(H) groups, All C(H,H) groups
2.a Secondary CH2 refined with riding coordinates:
 C11(H11A,H11B)
2.b Aromatic/amide H refined with riding coordinates:
 C3(H3), C6(H6), C7(H7), C9(H9), C10(H10), C13(H13), C14(H14), C15(H15),
 C16(H16), C17(H17)
;
_olex2_submission_special_instructions 'No special instructions were received'

loop_
_space_group_symop_operation_xyz
'x, y, z'
'-x+1/2, y+1/2, -z+1/2'
'-x, -y, -z'
'x-1/2, -y-1/2, z-1/2'

loop_
_atom_site_label
_atom_site_type_symbol
_atom_site_fract_x
_atom_site_fract_y
_atom_site_fract_z
_atom_site_U_iso_or_equiv
_atom_site_adp_type
_atom_site_occupancy
_atom_site_site_symmetry_order
_atom_site_calc_flag
_atom_site_refinement_flags_posn
_atom_site_refinement_flags_adp
_atom_site_refinement_flags_occupancy
_atom_site_disorder_assembly
_atom_site_disorder_group
Mn1 Mn 0.500000 0.500000 0.500000 0.02442(13) Uani 1 2 d S . P . .
F1 F 0.84212(14) 0.29212(6) 0.49567(13) 0.0397(3) Uani 1 1 d . . . . .
F2 F 0.93404(15) 0.36640(8) 0.65050(12) 0.0471(3) Uani 1 1 d . . . . .
F3 F 1.02351(13) 0.36210(7) 0.46801(13) 0.0434(3) Uani 1 1 d . . . . .
F4 F 0.65543(13) 0.53763(7) 0.06880(11) 0.0380(3) Uani 1 1 d . . . . .
F5 F 0.75064(14) 0.62718(6) 0.19015(13) 0.0400(3) Uani 1 1 d . . . . .
F6 F 0.88927(13) 0.53785(7) 0.14835(12) 0.0365(3) Uani 1 1 d . . . . .
O1 O 0.67018(14) 0.41707(7) 0.51930(12) 0.0274(3) Uani 1 1 d . . . . .
O2 O 0.59624(14) 0.53653(7) 0.33118(13) 0.0288(3) Uani 1 1 d . . . . .
N1 N 0.34429(17) 0.42895(9) 0.36029(15) 0.0263(3) Uani 1 1 d . . . . .
C1 C 0.8981(2) 0.35931(11) 0.51827(19) 0.0288(4) Uani 1 1 d . . . . .
C2 C 0.7831(2) 0.41732(10) 0.46272(18) 0.0249(4) Uani 1 1 d . . . . .
C3 C 0.8142(2) 0.46147(10) 0.35917(19) 0.0276(4) Uani 1 1 d . . . . .
H3 H 0.905903 0.454789 0.327439 0.033 Uiso 1 1 calc R U . . .
C4 C 0.7160(2) 0.51537(10) 0.29961(18) 0.0256(4) Uani 1 1 d . . . . .
C5 C 0.7541(2) 0.55472(11) 0.17613(19) 0.0280(4) Uani 1 1 d . . . . .
C6 C 0.3502(2) 0.35565(11) 0.3660(2) 0.0338(5) Uani 1 1 d . . . . .
H6 H 0.418361 0.333639 0.435344 0.041 Uiso 1 1 calc R U . . .
C7 C 0.2630(2) 0.31077(11) 0.2769(2) 0.0332(5) Uani 1 1 d . . . . .
H7 H 0.272019 0.259245 0.285340 0.040 Uiso 1 1 calc R U . . .
C8 C 0.1619(2) 0.34097(11) 0.17492(19) 0.0274(4) Uani 1 1 d . . . . .
C9 C 0.1541(2) 0.41699(11) 0.16915(18) 0.0277(4) Uani 1 1 d . . . . .
H9 H 0.085702 0.440238 0.101525 0.033 Uiso 1 1 calc R U . . .
C10 C 0.2456(2) 0.45827(11) 0.26163(18) 0.0271(4) Uani 1 1 d . . . . .
H10 H 0.238799 0.509948 0.255432 0.032 Uiso 1 1 calc R U . . .
C11 C 0.0630(2) 0.29417(11) 0.0746(2) 0.0317(4) Uani 1 1 d . . . . .
H11A H 0.088889 0.302727 -0.015199 0.038 Uiso 1 1 calc R U . . .
H11B H 0.082245 0.242085 0.097117 0.038 Uiso 1 1 calc R U . . .
C12 C -0.1006(2) 0.30991(10) 0.07087(19) 0.0284(4) Uani 1 1 d . . . . .
C13 C -0.1753(2) 0.27846(11) 0.1656(2) 0.0324(4) Uani 1 1 d . . . . .
H13 H -0.123381 0.246742 0.231218 0.039 Uiso 1 1 calc R U . . .
C14 C -0.3247(2) 0.29294(12) 0.1653(2) 0.0370(5) Uani 1 1 d . . . . .
H14 H -0.374554 0.271159 0.230675 0.044 Uiso 1 1 calc R U . . .
C15 C -0.4017(2) 0.33903(12) 0.0702(2) 0.0363(5) Uani 1 1 d . . . . .
H15 H -0.504003 0.349141 0.070572 0.044 Uiso 1 1 calc R U . . .
C16 C -0.3285(2) 0.37042(12) -0.0257(2) 0.0364(5) Uani 1 1 d . . . . .
H16 H -0.380818 0.401690 -0.091842 0.044 Uiso 1 1 calc R U . . .
C17 C -0.1788(2) 0.35588(11) -0.0245(2) 0.0328(4) Uani 1 1 d . . . . .
H17 H -0.128870 0.377680 -0.089791 0.039 Uiso 1 1 calc R U . . .

loop_
_atom_site_aniso_label
_atom_site_aniso_U_11
_atom_site_aniso_U_22
_atom_site_aniso_U_33
_atom_site_aniso_U_23
_atom_site_aniso_U_13
_atom_site_aniso_U_12
Mn1 0.0207(2) 0.0288(2) 0.0241(2) -0.00033(17) 0.00487(16) 0.00222(17)
F1 0.0389(7) 0.0271(6) 0.0529(7) 0.0052(5) 0.0071(6) 0.0041(5)
F2 0.0445(7) 0.0639(9) 0.0297(6) 0.0003(6) -0.0039(5) 0.0191(6)
F3 0.0277(6) 0.0487(8) 0.0571(8) 0.0185(6) 0.0173(6) 0.0120(5)
F4 0.0383(7) 0.0490(8) 0.0258(6) 0.0036(5) 0.0027(5) 0.0007(6)
F5 0.0493(7) 0.0276(6) 0.0466(7) 0.0040(5) 0.0189(6) 0.0008(5)
F6 0.0318(6) 0.0443(7) 0.0368(6) 0.0098(5) 0.0156(5) 0.0068(5)
O1 0.0241(7) 0.0311(7) 0.0276(7) 0.0014(5) 0.0062(5) 0.0024(5)
O2 0.0250(7) 0.0340(8) 0.0282(7) 0.0029(6) 0.0067(5) 0.0044(6)
N1 0.0233(8) 0.0292(9) 0.0264(8) 0.0018(7) 0.0039(6) 0.0006(6)
C1 0.0277(10) 0.0330(11) 0.0264(9) 0.0023(8) 0.0060(8) 0.0029(8)
C2 0.0223(9) 0.0274(10) 0.0247(9) -0.0033(7) 0.0032(7) 0.0011(7)
C3 0.0245(9) 0.0299(10) 0.0293(9) -0.0011(8) 0.0073(8) 0.0020(8)
C4 0.0252(10) 0.0267(10) 0.0249(9) -0.0036(8) 0.0037(7) -0.0034(7)
C5 0.0279(10) 0.0283(10) 0.0285(10) -0.0001(8) 0.0064(8) 0.0033(8)
C6 0.0319(11) 0.0328(11) 0.0342(11) 0.0052(9) -0.0025(8) 0.0031(8)
C7 0.0331(11) 0.0250(10) 0.0403(11) 0.0032(9) 0.0022(9) 0.0029(8)
C8 0.0255(9) 0.0300(10) 0.0278(9) -0.0013(8) 0.0074(7) 0.0009(8)
C9 0.0301(10) 0.0289(10) 0.0238(9) 0.0011(8) 0.0038(7) 0.0040(8)
C10 0.0305(10) 0.0250(10) 0.0259(9) 0.0017(7) 0.0051(8) 0.0020(8)
C11 0.0307(10) 0.0315(11) 0.0325(10) -0.0069(8) 0.0041(8) 0.0015(8)
C12 0.0281(10) 0.0261(10) 0.0299(10) -0.0054(8) 0.0015(8) -0.0035(8)
C13 0.0323(11) 0.0283(10) 0.0348(10) 0.0018(8) 0.0001(8) -0.0020(8)
C14 0.0336(11) 0.0371(12) 0.0410(12) 0.0046(9) 0.0079(9) -0.0070(9)
C15 0.0265(10) 0.0330(11) 0.0486(12) 0.0002(10) 0.0040(9) -0.0020(8)
C16 0.0338(11) 0.0338(11) 0.0390(11) 0.0045(9) -0.0017(9) 0.0001(9)
C17 0.0331(11) 0.0330(11) 0.0317(10) 0.0018(8) 0.0031(8) -0.0038(8)

loop_
_atom_type_symbol
_atom_type_description
_atom_type_scat_dispersion_real
_atom_type_scat_dispersion_imag
_atom_type_scat_source
C C 0.0181 0.0091 'International Tables Vol C Tables 4.2.6.8 and 6.1.1.4'
H H 0.0000 0.0000 'International Tables Vol C Tables 4.2.6.8 and 6.1.1.4'
F F 0.0727 0.0534 'International Tables Vol C Tables 4.2.6.8 and 6.1.1.4'
Mn Mn -0.5299 2.8052 'International Tables Vol C Tables 4.2.6.8 and 6.1.1.4'
N N 0.0311 0.0180 'International Tables Vol C Tables 4.2.6.8 and 6.1.1.4'
O O 0.0492 0.0322 'International Tables Vol C Tables 4.2.6.8 and 6.1.1.4'

loop_
_geom_angle_atom_site_label_1
_geom_angle_atom_site_label_2
_geom_angle_atom_site_label_3
_geom_angle
_geom_angle_site_symmetry_1
_geom_angle_site_symmetry_3
_geom_angle_publ_flag
O1 Mn1 O1 180.0 . 3_666 ?
O1 Mn1 N1 91.15(5) 3_666 3_666 ?
O1 Mn1 N1 91.15(5) . . ?
O1 Mn1 N1 88.85(5) . 3_666 ?
O1 Mn1 N1 88.85(5) 3_666 . ?
O2 Mn1 O1 95.00(5) . 3_666 ?
O2 Mn1 O1 85.00(5) 3_666 3_666 ?
O2 Mn1 O1 85.00(5) . . ?
O2 Mn1 O1 95.00(5) 3_666 . ?
O2 Mn1 O2 180.0 . 3_666 ?
O2 Mn1 N1 91.52(5) 3_666 . ?
O2 Mn1 N1 88.48(5) . . ?
O2 Mn1 N1 88.48(5) 3_666 3_666 ?
O2 Mn1 N1 91.52(5) . 3_666 ?
N1 Mn1 N1 180.0 . 3_666 ?
C2 O1 Mn1 125.80(12) . . ?
C4 O2 Mn1 126.36(12) . . ?
C6 N1 Mn1 122.23(13) . . ?
C6 N1 C10 116.62(16) . . ?
C10 N1 Mn1 121.04(13) . . ?
F1 C1 C2 110.84(16) . . ?
F2 C1 F1 106.65(16) . . ?
F2 C1 C2 110.14(16) . . ?
F3 C1 F1 107.31(16) . . ?
F3 C1 F2 107.27(16) . . ?
F3 C1 C2 114.28(16) . . ?
O1 C2 C1 112.94(16) . . ?
O1 C2 C3 128.98(18) . . ?
C3 C2 C1 118.08(16) . . ?
C2 C3 H3 118.6 . . ?
C2 C3 C4 122.85(17) . . ?
C4 C3 H3 118.6 . . ?
O2 C4 C3 129.12(18) . . ?
O2 C4 C5 112.72(17) . . ?
C3 C4 C5 118.14(17) . . ?
F4 C5 F5 107.24(16) . . ?
F4 C5 F6 107.08(15) . . ?
F4 C5 C4 110.31(16) . . ?
F5 C5 F6 106.81(16) . . ?
F5 C5 C4 111.56(15) . . ?
F6 C5 C4 113.53(16) . . ?
N1 C6 H6 118.2 . . ?
N1 C6 C7 123.60(18) . . ?
C7 C6 H6 118.2 . . ?
C6 C7 H7 120.1 . . ?
C6 C7 C8 119.76(19) . . ?
C8 C7 H7 120.1 . . ?
C7 C8 C9 116.96(18) . . ?
C7 C8 C11 121.93(18) . . ?
C9 C8 C11 121.11(17) . . ?
C8 C9 H9 120.1 . . ?
C10 C9 C8 119.89(17) . . ?
C10 C9 H9 120.1 . . ?
N1 C10 C9 123.15(18) . . ?
N1 C10 H10 118.4 . . ?
C9 C10 H10 118.4 . . ?
C8 C11 H11A 109.1 . . ?
C8 C11 H11B 109.1 . . ?
H11A C11 H11B 107.8 . . ?
C12 C11 C8 112.68(16) . . ?
C12 C11 H11A 109.1 . . ?
C12 C11 H11B 109.1 . . ?
C13 C12 C11 119.59(18) . . ?
C13 C12 C17 118.74(19) . . ?
C17 C12 C11 121.67(18) . . ?
C12 C13 H13 119.7 . . ?
C14 C13 C12 120.59(19) . . ?
C14 C13 H13 119.7 . . ?
C13 C14 H14 119.8 . . ?
C13 C14 C15 120.3(2) . . ?
C15 C14 H14 119.8 . . ?
C14 C15 H15 120.2 . . ?
C14 C15 C16 119.7(2) . . ?
C16 C15 H15 120.2 . . ?
C15 C16 H16 120.2 . . ?
C17 C16 C15 119.7(2) . . ?
C17 C16 H16 120.2 . . ?
C12 C17 H17 119.5 . . ?
C16 C17 C12 121.0(2) . . ?
C16 C17 H17 119.5 . . ?

loop_
_geom_bond_atom_site_label_1
_geom_bond_atom_site_label_2
_geom_bond_distance
_geom_bond_site_symmetry_2
_geom_bond_publ_flag
Mn1 O1 2.1555(13) 3_666 ?
Mn1 O1 2.1555(13) . ?
Mn1 O2 2.1532(13) . ?
Mn1 O2 2.1532(13) 3_666 ?
Mn1 N1 2.2508(16) . ?
Mn1 N1 2.2508(16) 3_666 ?
F1 C1 1.338(2) . ?
F2 C1 1.336(2) . ?
F3 C1 1.324(2) . ?
F4 C5 1.333(2) . ?
F5 C5 1.336(2) . ?
F6 C5 1.342(2) . ?
O1 C2 1.255(2) . ?
O2 C4 1.246(2) . ?
N1 C6 1.344(3) . ?
N1 C10 1.345(2) . ?
C1 C2 1.534(3) . ?
C2 C3 1.391(3) . ?
C3 H3 0.9500 . ?
C3 C4 1.401(3) . ?
C4 C5 1.533(3) . ?
C6 H6 0.9500 . ?
C6 C7 1.376(3) . ?
C7 H7 0.9500 . ?
C7 C8 1.385(3) . ?
C8 C9 1.395(3) . ?
C8 C11 1.512(3) . ?
C9 H9 0.9500 . ?
C9 C10 1.377(3) . ?
C10 H10 0.9500 . ?
C11 H11A 0.9900 . ?
C11 H11B 0.9900 . ?
C11 C12 1.511(3) . ?
C12 C13 1.389(3) . ?
C12 C17 1.389(3) . ?
C13 H13 0.9500 . ?
C13 C14 1.385(3) . ?
C14 H14 0.9500 . ?
C14 C15 1.385(3) . ?
C15 H15 0.9500 . ?
C15 C16 1.390(3) . ?
C16 H16 0.9500 . ?
C16 C17 1.386(3) . ?
C17 H17 0.9500 . ?

loop_
_geom_torsion_atom_site_label_1
_geom_torsion_atom_site_label_2
_geom_torsion_atom_site_label_3
_geom_torsion_atom_site_label_4
_geom_torsion
_geom_torsion_site_symmetry_1
_geom_torsion_site_symmetry_2
_geom_torsion_site_symmetry_3
_geom_torsion_site_symmetry_4
_geom_torsion_publ_flag
Mn1 O1 C2 C1 168.29(11) . . . . ?
Mn1 O1 C2 C3 -12.5(3) . . . . ?
Mn1 O2 C4 C3 3.3(3) . . . . ?
Mn1 O2 C4 C5 -177.99(11) . . . . ?
Mn1 N1 C6 C7 -175.81(16) . . . . ?
Mn1 N1 C10 C9 176.20(14) . . . . ?
F1 C1 C2 O1 63.8(2) . . . . ?
F1 C1 C2 C3 -115.58(19) . . . . ?
F2 C1 C2 O1 -54.0(2) . . . . ?
F2 C1 C2 C3 126.64(19) . . . . ?
F3 C1 C2 O1 -174.85(16) . . . . ?
F3 C1 C2 C3 5.8(3) . . . . ?
O1 C2 C3 C4 -0.2(3) . . . . ?
O2 C4 C5 F4 -66.0(2) . . . . ?
O2 C4 C5 F5 53.1(2) . . . . ?
O2 C4 C5 F6 173.87(16) . . . . ?
N1 C6 C7 C8 -0.3(3) . . . . ?
C1 C2 C3 C4 178.99(17) . . . . ?
C2 C3 C4 O2 5.5(3) . . . . ?
C2 C3 C4 C5 -173.20(17) . . . . ?
C3 C4 C5 F4 112.92(19) . . . . ?
C3 C4 C5 F5 -128.00(18) . . . . ?
C3 C4 C5 F6 -7.3(2) . . . . ?
C6 N1 C10 C9 -0.3(3) . . . . ?
C6 C7 C8 C9 -0.3(3) . . . . ?
C6 C7 C8 C11 -179.8(2) . . . . ?
C7 C8 C9 C10 0.7(3) . . . . ?
C7 C8 C11 C12 122.8(2) . . . . ?
C8 C9 C10 N1 -0.4(3) . . . . ?
C8 C11 C12 C13 -81.6(2) . . . . ?
C8 C11 C12 C17 97.7(2) . . . . ?
C9 C8 C11 C12 -56.7(3) . . . . ?
C10 N1 C6 C7 0.6(3) . . . . ?
C11 C8 C9 C10 -179.87(18) . . . . ?
C11 C12 C13 C14 179.07(19) . . . . ?
C11 C12 C17 C16 -179.30(19) . . . . ?
C12 C13 C14 C15 0.1(3) . . . . ?
C13 C12 C17 C16 0.0(3) . . . . ?
C13 C14 C15 C16 0.4(3) . . . . ?
C14 C15 C16 C17 -0.7(3) . . . . ?
C15 C16 C17 C12 0.4(3) . . . . ?
C17 C12 C13 C14 -0.3(3) . . . . ?
